data_2016460
loop_
_publ_author_name
'Pavlyuk, Volodymyr'
'Dmytriv, Grygoriy'
'Tarasiuk, Ivan'
'Pauly, Hermann'
'Ehrenberg, Helmut'

_publ_section_title
;
 Li~8~Cu~12+<i>x~</i>Al~6{-~<i>x</i>} (<i>x</i> = 1.16): a new
 structure type related to Laves phases
;
_journal_coeditor_code SQ3108
_journal_issue 2
_journal_name_full 'Acta Crystallographica Section C'
_journal_page_first i15
_journal_page_last i17
_journal_paper_doi 10.1107/S0108270107065985
_journal_volume 64
_journal_year 2008
_chemical_formula_iupac 'Li8 Cu13.16 Al4.84'
_chemical_formula_moiety 'Al4.84 Cu13.16 , 8Li'
_chemical_formula_sum 'Al4.84 Cu13.16 Li8'
_chemical_formula_weight 1022.27
_chemical_name_systematic
;
lithium copper aluminide
;
_space_group_IT_number 194
_symmetry_cell_setting hexagonal
_symmetry_space_group_name_Hall '-P 6c 2c'
_symmetry_space_group_name_H-M 'P 63/m m c'
_atom_sites_solution_primary direct
_atom_sites_solution_secondary difmap
_audit_creation_method SHELXL97
_cell_angle_alpha 90.00
_cell_angle_beta 90.00
_cell_angle_gamma 120.00
_cell_formula_units_Z 1
_cell_length_a 4.9351(10)
_cell_length_b 4.9351(10)
_cell_length_c 18.380(4)
_cell_measurement_reflns_used 188
_cell_measurement_temperature 295(2)
_cell_measurement_theta_max 26.36
_cell_measurement_theta_min 4.44
_cell_volume 387.68(14)
_computing_cell_refinement 'CrysAlis CCD (Oxford Diffraction, 2004)'
_computing_data_collection 'CrysAlis CCD (Oxford Diffraction, 2004)'
_computing_data_reduction 'CrysAlis RED (Oxford Diffraction, 2005)'
_computing_molecular_graphics 'DIAMOND (Brandenburg, 1999)'
_computing_publication_material 'SHELXL97 (Sheldrick, 1997)'
_computing_structure_refinement 'SHELXL97 (Sheldrick, 1997)'
_computing_structure_solution 'SHELXS97 (Sheldrick, 1997)'
_diffrn_ambient_temperature 295(2)
_diffrn_measured_fraction_theta_full 0.984
_diffrn_measured_fraction_theta_max 0.984
_diffrn_measurement_device_type 'Oxford Diffraction Xcalibur3 CCD'
_diffrn_measurement_method \w
_diffrn_radiation_monochromator graphite
_diffrn_radiation_source 'fine-focus sealed tube'
_diffrn_radiation_type MoK\a
_diffrn_radiation_wavelength 0.71073
_diffrn_reflns_av_R_equivalents 0.0459
_diffrn_reflns_av_sigmaI/netI 0.0280
_diffrn_reflns_limit_h_max 6
_diffrn_reflns_limit_h_min -3
_diffrn_reflns_limit_k_max 6
_diffrn_reflns_limit_k_min -5
_diffrn_reflns_limit_l_max 17
_diffrn_reflns_limit_l_min -22
_diffrn_reflns_number 1046
_diffrn_reflns_theta_full 26.36
_diffrn_reflns_theta_max 26.36
_diffrn_reflns_theta_min 4.44
_diffrn_standards_decay_% 0
_diffrn_standards_interval_count 0
_diffrn_standards_interval_time 0
_diffrn_standards_number 0
_exptl_absorpt_coefficient_mu 17.869
_exptl_absorpt_correction_T_max 0.83
_exptl_absorpt_correction_T_min 0.35
_exptl_absorpt_correction_type empirical
_exptl_absorpt_process_details '(CrysAlis RED; Oxford Diffraction, 2005)'
_exptl_crystal_colour 'metallic dark grey'
_exptl_crystal_density_diffrn 4.379
_exptl_crystal_density_method 'not measured'
_exptl_crystal_description plate
_exptl_crystal_F_000 468.5
_exptl_crystal_size_max 0.09
_exptl_crystal_size_mid 0.05
_exptl_crystal_size_min 0.01
_refine_diff_density_max 0.883
_refine_diff_density_min -0.845
_refine_ls_extinction_method none
_refine_ls_goodness_of_fit_ref 0.995
_refine_ls_matrix_type full
_refine_ls_number_parameters 14
_refine_ls_number_reflns 188
_refine_ls_number_restraints 0
_refine_ls_restrained_S_all 0.995
_refine_ls_R_factor_all 0.0514
_refine_ls_R_factor_gt 0.0274
_refine_ls_shift/su_max 0.002
_refine_ls_shift/su_mean 0.000
_refine_ls_structure_factor_coef Fsqd
_refine_ls_weighting_details 'calc w = 1/[\s^2^(Fo^2^)+(0.0339P)^2^] where P=(Fo^2^+2Fc^2^)/3'
_refine_ls_weighting_scheme calc
_refine_ls_wR_factor_gt 0.0526
_refine_ls_wR_factor_ref 0.0581
_reflns_number_gt 133
_reflns_number_total 188
_reflns_threshold_expression I>2\s(I)
_cod_data_source_file sq3108.cif
_cod_data_source_block I
_cod_database_code 2016460
_cod_database_fobs_code 2016460

loop_
_symmetry_equiv_pos_as_xyz
'x, y, z'
'-y, x-y, z'
'-x+y, -x, z'
'-x, -y, z+1/2'
'y, -x+y, z+1/2'
'x-y, x, z+1/2'
'y, x, -z'
'x-y, -y, -z'
'-x, -x+y, -z'
'-y, -x, -z+1/2'
'-x+y, y, -z+1/2'
'x, x-y, -z+1/2'
'-x, -y, -z'
'y, -x+y, -z'
'x-y, x, -z'
'x, y, -z-1/2'
'-y, x-y, -z-1/2'
'-x+y, -x, -z-1/2'
'-y, -x, z'
'-x+y, y, z'
'x, x-y, z'
'y, x, z-1/2'
'x-y, -y, z-1/2'
'-x, -x+y, z-1/2'

loop_
_atom_site_type_symbol
_atom_site_label
_atom_site_fract_x
_atom_site_fract_y
_atom_site_fract_z
_atom_site_U_iso_or_equiv
_atom_site_adp_type
_atom_site_calc_flag
_atom_site_refinement_flags
_atom_site_occupancy
Cu Cu1 0.6667 0.3333 0.17727(14) 0.0097(9) Uiso d SP 0.153(7)
Al Al1 0.6667 0.3333 0.17727(14) 0.0097(9) Uiso d SP 0.847(7)
Cu Cu2 0.0000 0.0000 0.0000 0.0124(12) Uiso d SP 0.272(10)
Al Al2 0.0000 0.0000 0.0000 0.0124(12) Uiso d SP 0.728(10)
Cu Cu3 0.16729(10) 0.33457(19) 0.11801(4) 0.0121(3) Uani d S 1
Li Li1 0.0000 0.0000 0.2500 0.004(3) Uiso d S 1
Li Li2 0.3333 0.6667 0.2500 0.004(3) Uiso d S 1
Li Li3 0.6667 0.3333 0.0263(10) 0.004(3) Uiso d S 1

loop_
_atom_site_aniso_label
_atom_site_aniso_U_11
_atom_site_aniso_U_22
_atom_site_aniso_U_33
_atom_site_aniso_U_12
_atom_site_aniso_U_13
_atom_site_aniso_U_23
Cu3 0.0078(4) 0.0068(5) 0.0214(5) 0.0034(2) -0.00053(19) -0.0011(4)

loop_
_atom_type_symbol
_atom_type_description
_atom_type_scat_dispersion_real
_atom_type_scat_dispersion_imag
_atom_type_scat_source
Li Li -0.0003 0.0001 'International Tables Vol C Tables 4.2.6.8 and 6.1.1.4'
Al Al 0.0645 0.0514 'International Tables Vol C Tables 4.2.6.8 and 6.1.1.4'
Cu Cu 0.3201 1.2651 'International Tables Vol C Tables 4.2.6.8 and 6.1.1.4'

loop_
_geom_angle_atom_site_label_1
_geom_angle_atom_site_label_2
_geom_angle_atom_site_label_3
_geom_angle_site_symmetry_1
_geom_angle_site_symmetry_3
_geom_angle
Al1 Cu1 Cu3 16_556 3 113.82(5)
Cu1 Cu1 Cu3 16_556 3 113.82(5)
Al1 Cu1 Cu3 16_556 2_655 113.82(5)
Cu1 Cu1 Cu3 16_556 2_655 113.82(5)
Cu3 Cu1 Cu3 3 2_655 54.22(4)
Al1 Cu1 Cu3 16_556 1_655 113.82(5)
Cu1 Cu1 Cu3 16_556 1_655 113.82(5)
Cu3 Cu1 Cu3 3 1_655 104.80(6)
Cu3 Cu1 Cu3 2_655 1_655 54.66(4)
Al1 Cu1 Cu3 16_556 3_665 113.82(5)
Cu1 Cu1 Cu3 16_556 3_665 113.82(5)
Cu3 Cu1 Cu3 3 3_665 132.36(10)
Cu3 Cu1 Cu3 2_655 3_665 104.80(6)
Cu3 Cu1 Cu3 1_655 3_665 54.22(4)
Al1 Cu1 Cu3 16_556 . 113.82(5)
Cu1 Cu1 Cu3 16_556 . 113.82(5)
Cu3 Cu1 Cu3 3 . 54.66(4)
Cu3 Cu1 Cu3 2_655 . 104.80(6)
Cu3 Cu1 Cu3 1_655 . 132.36(10)
Cu3 Cu1 Cu3 3_665 . 104.80(6)
Al1 Cu1 Cu3 16_556 2_665 113.82(5)
Cu1 Cu1 Cu3 16_556 2_665 113.82(5)
Cu3 Cu1 Cu3 3 2_665 104.80(6)
Cu3 Cu1 Cu3 2_655 2_665 132.36(10)
Cu3 Cu1 Cu3 1_655 2_665 104.80(6)
Cu3 Cu1 Cu3 3_665 2_665 54.66(4)
Cu3 Cu1 Cu3 . 2_665 54.22(4)
Al1 Cu1 Li3 16_556 . 180.0000(10)
Cu1 Cu1 Li3 16_556 . 180.0000(10)
Cu3 Cu1 Li3 3 . 66.18(5)
Cu3 Cu1 Li3 2_655 . 66.18(5)
Cu3 Cu1 Li3 1_655 . 66.18(5)
Cu3 Cu1 Li3 3_665 . 66.18(5)
Cu3 Cu1 Li3 . . 66.18(5)
Cu3 Cu1 Li3 2_665 . 66.18(5)
Al1 Cu1 Li2 16_556 1_655 64.87(4)
Cu1 Cu1 Li2 16_556 1_655 64.87(4)
Cu3 Cu1 Li2 3 1_655 152.609(18)
Cu3 Cu1 Li2 2_655 1_655 99.979(18)
Cu3 Cu1 Li2 1_655 1_655 56.86(2)
Cu3 Cu1 Li2 3_665 1_655 56.86(2)
Cu3 Cu1 Li2 . 1_655 152.609(18)
Cu3 Cu1 Li2 2_665 1_655 99.979(18)
Li3 Cu1 Li2 . 1_655 115.13(4)
Al1 Cu1 Li2 16_556 1_545 64.87(4)
Cu1 Cu1 Li2 16_556 1_545 64.87(4)
Cu3 Cu1 Li2 3 1_545 56.86(2)
Cu3 Cu1 Li2 2_655 1_545 56.86(2)
Cu3 Cu1 Li2 1_655 1_545 99.979(18)
Cu3 Cu1 Li2 3_665 1_545 152.609(18)
Cu3 Cu1 Li2 . 1_545 99.979(18)
Cu3 Cu1 Li2 2_665 1_545 152.609(18)
Li3 Cu1 Li2 . 1_545 115.13(4)
Li2 Cu1 Li2 1_655 1_545 103.26(5)
Al1 Cu1 Li1 16_556 1_655 64.87(4)
Cu1 Cu1 Li1 16_556 1_655 64.87(4)
Cu3 Cu1 Li1 3 1_655 99.773(18)
Cu3 Cu1 Li1 2_655 1_655 56.99(2)
Cu3 Cu1 Li1 1_655 1_655 56.99(2)
Cu3 Cu1 Li1 3_665 1_655 99.773(18)
Cu3 Cu1 Li1 . 1_655 152.831(18)
Cu3 Cu1 Li1 2_665 1_655 152.831(18)
Li3 Cu1 Li1 . 1_655 115.13(4)
Li2 Cu1 Li1 1_655 1_655 53.83(2)
Li2 Cu1 Li1 1_545 1_655 53.83(2)
Al1 Al1 Cu1 16_556 16_556 0.0
Al1 Al1 Cu3 16_556 3 113.82(5)
Cu1 Al1 Cu3 16_556 3 113.82(5)
Al1 Al1 Cu3 16_556 2_655 113.82(5)
Cu1 Al1 Cu3 16_556 2_655 113.82(5)
Cu3 Al1 Cu3 3 2_655 54.22(4)
Al1 Al1 Cu3 16_556 1_655 113.82(5)
Cu1 Al1 Cu3 16_556 1_655 113.82(5)
Cu3 Al1 Cu3 3 1_655 104.80(6)
Cu3 Al1 Cu3 2_655 1_655 54.66(4)
Al1 Al1 Cu3 16_556 3_665 113.82(5)
Cu1 Al1 Cu3 16_556 3_665 113.82(5)
Cu3 Al1 Cu3 3 3_665 132.36(10)
Cu3 Al1 Cu3 2_655 3_665 104.80(6)
Cu3 Al1 Cu3 1_655 3_665 54.22(4)
Al1 Al1 Cu3 16_556 . 113.82(5)
Cu1 Al1 Cu3 16_556 . 113.82(5)
Cu3 Al1 Cu3 3 . 54.66(4)
Cu3 Al1 Cu3 2_655 . 104.80(6)
Cu3 Al1 Cu3 1_655 . 132.36(10)
Cu3 Al1 Cu3 3_665 . 104.80(6)
Al1 Al1 Cu3 16_556 2_665 113.82(5)
Cu1 Al1 Cu3 16_556 2_665 113.82(5)
Cu3 Al1 Cu3 3 2_665 104.80(6)
Cu3 Al1 Cu3 2_655 2_665 132.36(10)
Cu3 Al1 Cu3 1_655 2_665 104.80(6)
Cu3 Al1 Cu3 3_665 2_665 54.66(4)
Cu3 Al1 Cu3 . 2_665 54.22(4)
Al1 Al1 Li3 16_556 . 180.0000(10)
Cu1 Al1 Li3 16_556 . 180.0000(10)
Cu3 Al1 Li3 3 . 66.18(5)
Cu3 Al1 Li3 2_655 . 66.18(5)
Cu3 Al1 Li3 1_655 . 66.18(5)
Cu3 Al1 Li3 3_665 . 66.18(5)
Cu3 Al1 Li3 . . 66.18(5)
Cu3 Al1 Li3 2_665 . 66.18(5)
Al1 Al1 Li2 16_556 1_655 64.87(4)
Cu1 Al1 Li2 16_556 1_655 64.87(4)
Cu3 Al1 Li2 3 1_655 152.609(18)
Cu3 Al1 Li2 2_655 1_655 99.979(18)
Cu3 Al1 Li2 1_655 1_655 56.86(2)
Cu3 Al1 Li2 3_665 1_655 56.86(2)
Cu3 Al1 Li2 . 1_655 152.609(18)
Cu3 Al1 Li2 2_665 1_655 99.979(18)
Li3 Al1 Li2 . 1_655 115.13(4)
Al1 Al1 Li2 16_556 1_545 64.87(4)
Cu1 Al1 Li2 16_556 1_545 64.87(4)
Cu3 Al1 Li2 3 1_545 56.86(2)
Cu3 Al1 Li2 2_655 1_545 56.86(2)
Cu3 Al1 Li2 1_655 1_545 99.979(18)
Cu3 Al1 Li2 3_665 1_545 152.609(18)
Cu3 Al1 Li2 . 1_545 99.979(18)
Cu3 Al1 Li2 2_665 1_545 152.609(18)
Li3 Al1 Li2 . 1_545 115.13(4)
Li2 Al1 Li2 1_655 1_545 103.26(5)
Al1 Al1 Li1 16_556 1_655 64.87(4)
Cu1 Al1 Li1 16_556 1_655 64.87(4)
Cu3 Al1 Li1 3 1_655 99.773(18)
Cu3 Al1 Li1 2_655 1_655 56.99(2)
Cu3 Al1 Li1 1_655 1_655 56.99(2)
Cu3 Al1 Li1 3_665 1_655 99.773(18)
Cu3 Al1 Li1 . 1_655 152.831(18)
Cu3 Al1 Li1 2_665 1_655 152.831(18)
Li3 Al1 Li1 . 1_655 115.13(4)
Li2 Al1 Li1 1_655 1_655 53.83(2)
Li2 Al1 Li1 1_545 1_655 53.83(2)
Cu3 Cu2 Cu3 . 13 180.00(4)
Cu3 Cu2 Cu3 . 15 123.06(3)
Cu3 Cu2 Cu3 13 15 56.94(3)
Cu3 Cu2 Cu3 . 3 56.94(3)
Cu3 Cu2 Cu3 13 3 123.06(3)
Cu3 Cu2 Cu3 15 3 180.000(18)
Cu3 Cu2 Cu3 . 2 56.94(3)
Cu3 Cu2 Cu3 13 2 123.06(3)
Cu3 Cu2 Cu3 15 2 123.06(3)
Cu3 Cu2 Cu3 3 2 56.94(3)
Cu3 Cu2 Cu3 . 14 123.06(3)
Cu3 Cu2 Cu3 13 14 56.94(3)
Cu3 Cu2 Cu3 15 14 56.94(3)
Cu3 Cu2 Cu3 3 14 123.06(3)
Cu3 Cu2 Cu3 2 14 180.00(4)
Cu3 Cu2 Li3 . 13_655 114.3(3)
Cu3 Cu2 Li3 13 13_655 65.7(3)
Cu3 Cu2 Li3 15 13_655 113.8(3)
Cu3 Cu2 Li3 3 13_655 66.2(3)
Cu3 Cu2 Li3 2 13_655 114.3(3)
Cu3 Cu2 Li3 14 13_655 65.7(3)
Cu3 Cu2 Li3 . 1_455 65.7(3)
Cu3 Cu2 Li3 13 1_455 114.3(3)
Cu3 Cu2 Li3 15 1_455 66.2(3)
Cu3 Cu2 Li3 3 1_455 113.8(3)
Cu3 Cu2 Li3 2 1_455 65.7(3)
Cu3 Cu2 Li3 14 1_455 114.3(3)
Li3 Cu2 Li3 13_655 1_455 180.0
Cu3 Cu2 Li3 . 13 114.3(3)
Cu3 Cu2 Li3 13 13 65.7(3)
Cu3 Cu2 Li3 15 13 65.7(3)
Cu3 Cu2 Li3 3 13 114.3(3)
Cu3 Cu2 Li3 2 13 66.2(3)
Cu3 Cu2 Li3 14 13 113.8(3)
Li3 Cu2 Li3 13_655 13 117.26(19)
Li3 Cu2 Li3 1_455 13 62.74(19)
Cu3 Cu2 Li3 . . 65.7(3)
Cu3 Cu2 Li3 13 . 114.3(3)
Cu3 Cu2 Li3 15 . 114.3(3)
Cu3 Cu2 Li3 3 . 65.7(3)
Cu3 Cu2 Li3 2 . 113.8(3)
Cu3 Cu2 Li3 14 . 66.2(3)
Li3 Cu2 Li3 13_655 . 62.74(19)
Li3 Cu2 Li3 1_455 . 117.26(19)
Li3 Cu2 Li3 13 . 180.0
Cu3 Cu2 Li3 . 13_665 66.2(3)
Cu3 Cu2 Li3 13 13_665 113.8(3)
Cu3 Cu2 Li3 15 13_665 65.7(3)
Cu3 Cu2 Li3 3 13_665 114.3(3)
Cu3 Cu2 Li3 2 13_665 114.3(3)
Cu3 Cu2 Li3 14 13_665 65.7(3)
Li3 Cu2 Li3 13_655 13_665 117.26(19)
Li3 Cu2 Li3 1_455 13_665 62.74(19)
Li3 Cu2 Li3 13 13_665 117.26(19)
Li3 Cu2 Li3 . 13_665 62.74(19)
Cu3 Cu2 Li3 . 1_445 113.8(3)
Cu3 Cu2 Li3 13 1_445 66.2(3)
Cu3 Cu2 Li3 15 1_445 114.3(3)
Cu3 Cu2 Li3 3 1_445 65.7(3)
Cu3 Cu2 Li3 2 1_445 65.7(3)
Cu3 Cu2 Li3 14 1_445 114.3(3)
Li3 Cu2 Li3 13_655 1_445 62.74(19)
Li3 Cu2 Li3 1_455 1_445 117.26(19)
Li3 Cu2 Li3 13 1_445 62.74(19)
Li3 Cu2 Li3 . 1_445 117.26(19)
Li3 Cu2 Li3 13_665 1_445 180.0
Cu3 Al2 Cu3 . 13 180.00(4)
Cu3 Al2 Cu3 . 15 123.06(3)
Cu3 Al2 Cu3 13 15 56.94(3)
Cu3 Al2 Cu3 . 3 56.94(3)
Cu3 Al2 Cu3 13 3 123.06(3)
Cu3 Al2 Cu3 15 3 180.000(18)
Cu3 Al2 Cu3 . 2 56.94(3)
Cu3 Al2 Cu3 13 2 123.06(3)
Cu3 Al2 Cu3 15 2 123.06(3)
Cu3 Al2 Cu3 3 2 56.94(3)
Cu3 Al2 Cu3 . 14 123.06(3)
Cu3 Al2 Cu3 13 14 56.94(3)
Cu3 Al2 Cu3 15 14 56.94(3)
Cu3 Al2 Cu3 3 14 123.06(3)
Cu3 Al2 Cu3 2 14 180.00(4)
Cu3 Al2 Li3 . 13_655 114.3(3)
Cu3 Al2 Li3 13 13_655 65.7(3)
Cu3 Al2 Li3 15 13_655 113.8(3)
Cu3 Al2 Li3 3 13_655 66.2(3)
Cu3 Al2 Li3 2 13_655 114.3(3)
Cu3 Al2 Li3 14 13_655 65.7(3)
Cu3 Al2 Li3 . 1_455 65.7(3)
Cu3 Al2 Li3 13 1_455 114.3(3)
Cu3 Al2 Li3 15 1_455 66.2(3)
Cu3 Al2 Li3 3 1_455 113.8(3)
Cu3 Al2 Li3 2 1_455 65.7(3)
Cu3 Al2 Li3 14 1_455 114.3(3)
Li3 Al2 Li3 13_655 1_455 180.0
Cu3 Al2 Li3 . 13 114.3(3)
Cu3 Al2 Li3 13 13 65.7(3)
Cu3 Al2 Li3 15 13 65.7(3)
Cu3 Al2 Li3 3 13 114.3(3)
Cu3 Al2 Li3 2 13 66.2(3)
Cu3 Al2 Li3 14 13 113.8(3)
Li3 Al2 Li3 13_655 13 117.26(19)
Li3 Al2 Li3 1_455 13 62.74(19)
Cu3 Al2 Li3 . . 65.7(3)
Cu3 Al2 Li3 13 . 114.3(3)
Cu3 Al2 Li3 15 . 114.3(3)
Cu3 Al2 Li3 3 . 65.7(3)
Cu3 Al2 Li3 2 . 113.8(3)
Cu3 Al2 Li3 14 . 66.2(3)
Li3 Al2 Li3 13_655 . 62.74(19)
Li3 Al2 Li3 1_455 . 117.26(19)
Li3 Al2 Li3 13 . 180.0
Cu3 Al2 Li3 . 13_665 66.2(3)
Cu3 Al2 Li3 13 13_665 113.8(3)
Cu3 Al2 Li3 15 13_665 65.7(3)
Cu3 Al2 Li3 3 13_665 114.3(3)
Cu3 Al2 Li3 2 13_665 114.3(3)
Cu3 Al2 Li3 14 13_665 65.7(3)
Li3 Al2 Li3 13_655 13_665 117.26(19)
Li3 Al2 Li3 1_455 13_665 62.74(19)
Li3 Al2 Li3 13 13_665 117.26(19)
Li3 Al2 Li3 . 13_665 62.74(19)
Cu3 Al2 Li3 . 1_445 113.8(3)
Cu3 Al2 Li3 13 1_445 66.2(3)
Cu3 Al2 Li3 15 1_445 114.3(3)
Cu3 Al2 Li3 3 1_445 65.7(3)
Cu3 Al2 Li3 2 1_445 65.7(3)
Cu3 Al2 Li3 14 1_445 114.3(3)
Li3 Al2 Li3 13_655 1_445 62.74(19)
Li3 Al2 Li3 1_455 1_445 117.26(19)
Li3 Al2 Li3 13 1_445 62.74(19)
Li3 Al2 Li3 . 1_445 117.26(19)
Li3 Al2 Li3 13_665 1_445 180.0
Cu3 Cu3 Cu3 2_665 3_565 60.0
Cu3 Cu3 Cu3 2_665 2 180.00(4)
Cu3 Cu3 Cu3 3_565 2 120.0
Cu3 Cu3 Cu3 2_665 3 120.0
Cu3 Cu3 Cu3 3_565 3 180.0
Cu3 Cu3 Cu3 2 3 60.0
Cu3 Cu3 Al2 2_665 . 118.468(16)
Cu3 Cu3 Al2 3_565 . 118.468(16)
Cu3 Cu3 Al2 2 . 61.532(16)
Cu3 Cu3 Al2 3 . 61.532(16)
Cu3 Cu3 Cu2 2_665 . 118.468(16)
Cu3 Cu3 Cu2 3_565 . 118.468(16)
Cu3 Cu3 Cu2 2 . 61.532(16)
Cu3 Cu3 Cu2 3 . 61.532(16)
Cu3 Cu3 Al1 2_665 1_455 117.33(2)
Cu3 Cu3 Al1 3_565 1_455 62.89(2)
Cu3 Cu3 Al1 2 1_455 62.67(2)
Cu3 Cu3 Al1 3 1_455 117.11(2)
Al2 Cu3 Al1 . 1_455 109.64(4)
Cu2 Cu3 Al1 . 1_455 109.64(4)
Cu3 Cu3 Cu1 2_665 1_455 117.33(2)
Cu3 Cu3 Cu1 3_565 1_455 62.89(2)
Cu3 Cu3 Cu1 2 1_455 62.67(2)
Cu3 Cu3 Cu1 3 1_455 117.11(2)
Al2 Cu3 Cu1 . 1_455 109.64(4)
Cu2 Cu3 Cu1 . 1_455 109.64(4)
Al1 Cu3 Cu1 1_455 1_455 0.00(10)
Cu3 Cu3 Al1 2_665 . 62.89(2)
Cu3 Cu3 Al1 3_565 . 117.33(2)
Cu3 Cu3 Al1 2 . 117.11(2)
Cu3 Cu3 Al1 3 . 62.67(2)
Al2 Cu3 Al1 . . 109.64(4)
Cu2 Cu3 Al1 . . 109.64(4)
Al1 Cu3 Al1 1_455 . 132.36(10)
Cu1 Cu3 Al1 1_455 . 132.36(10)
Cu3 Cu3 Cu1 2_665 . 62.89(2)
Cu3 Cu3 Cu1 3_565 . 117.33(2)
Cu3 Cu3 Cu1 2 . 117.11(2)
Cu3 Cu3 Cu1 3 . 62.67(2)
Al2 Cu3 Cu1 . . 109.64(4)
Cu2 Cu3 Cu1 . . 109.64(4)
Al1 Cu3 Cu1 1_455 . 132.36(10)
Cu1 Cu3 Cu1 1_455 . 132.36(10)
Al1 Cu3 Cu1 . . 0.00(10)
Cu3 Cu3 Li2 2_665 . 64.066(15)
Cu3 Cu3 Li2 3_565 . 64.066(15)
Cu3 Cu3 Li2 2 . 115.934(15)
Cu3 Cu3 Li2 3 . 115.934(15)
Al2 Cu3 Li2 . . 176.94(3)
Cu2 Cu3 Li2 . . 176.94(3)
Al1 Cu3 Li2 1_455 . 69.66(5)
Cu1 Cu3 Li2 1_455 . 69.66(5)
Al1 Cu3 Li2 . . 69.66(5)
Cu1 Cu3 Li2 . . 69.66(5)
Cu3 Cu3 Li1 2_665 . 116.088(15)
Cu3 Cu3 Li1 3_565 . 116.088(15)
Cu3 Cu3 Li1 2 . 63.912(15)
Cu3 Cu3 Li1 3 . 63.912(15)
Al2 Cu3 Li1 . . 116.09(3)
Cu2 Cu3 Li1 . . 116.09(3)
Al1 Cu3 Li1 1_455 . 69.58(5)
Cu1 Cu3 Li1 1_455 . 69.58(5)
Al1 Cu3 Li1 . . 69.58(5)
Cu1 Cu3 Li1 . . 69.58(5)
Li2 Cu3 Li1 . . 60.85(2)
Cu3 Li1 Cu3 16_556 2 150.584(16)
Cu3 Li1 Cu3 16_556 18_556 52.18(3)
Cu3 Li1 Cu3 2 18_556 150.584(16)
Cu3 Li1 Cu3 16_556 3 150.584(16)
Cu3 Li1 Cu3 2 3 52.18(3)
Cu3 Li1 Cu3 18_556 3 118.97(4)
Cu3 Li1 Cu3 16_556 . 118.97(4)
Cu3 Li1 Cu3 2 . 52.18(3)
Cu3 Li1 Cu3 18_556 . 150.584(16)
Cu3 Li1 Cu3 3 . 52.18(3)
Cu3 Li1 Cu3 16_556 17_556 52.18(3)
Cu3 Li1 Cu3 2 17_556 118.97(4)
Cu3 Li1 Cu3 18_556 17_556 52.18(3)
Cu3 Li1 Cu3 3 17_556 150.584(16)
Cu3 Li1 Cu3 . 17_556 150.584(16)
Cu3 Li1 Li2 16_556 1_545 104.708(8)
Cu3 Li1 Li2 2 1_545 104.708(8)
Cu3 Li1 Li2 18_556 1_545 59.484(18)
Cu3 Li1 Li2 3 1_545 59.484(18)
Cu3 Li1 Li2 . 1_545 104.708(8)
Cu3 Li1 Li2 17_556 1_545 104.708(8)
Cu3 Li1 Li2 16_556 1_445 104.708(8)
Cu3 Li1 Li2 2 1_445 59.484(18)
Cu3 Li1 Li2 18_556 1_445 104.708(8)
Cu3 Li1 Li2 3 1_445 104.708(8)
Cu3 Li1 Li2 . 1_445 104.708(8)
Cu3 Li1 Li2 17_556 1_445 59.484(18)
Li2 Li1 Li2 1_545 1_445 120.0
Cu3 Li1 Li2 16_556 . 59.484(18)
Cu3 Li1 Li2 2 . 104.708(8)
Cu3 Li1 Li2 18_556 . 104.708(8)
Cu3 Li1 Li2 3 . 104.708(8)
Cu3 Li1 Li2 . . 59.484(18)
Cu3 Li1 Li2 17_556 . 104.708(8)
Li2 Li1 Li2 1_545 . 120.0
Li2 Li1 Li2 1_445 . 120.0
Cu3 Li1 Cu1 16_556 1_455 97.82(4)
Cu3 Li1 Cu1 2 1_455 53.43(4)
Cu3 Li1 Cu1 18_556 1_455 145.65(5)
Cu3 Li1 Cu1 3 1_455 95.38(5)
Cu3 Li1 Cu1 . 1_455 53.43(4)
Cu3 Li1 Cu1 17_556 1_455 97.82(4)
Li2 Li1 Cu1 1_545 1_455 154.87(4)
Li2 Li1 Cu1 1_445 1_455 63.086(10)
Li2 Li1 Cu1 . 1_455 63.086(10)
Cu3 Li1 Al1 16_556 1_455 97.82(4)
Cu3 Li1 Al1 2 1_455 53.43(4)
Cu3 Li1 Al1 18_556 1_455 145.65(5)
Cu3 Li1 Al1 3 1_455 95.38(5)
Cu3 Li1 Al1 . 1_455 53.43(4)
Cu3 Li1 Al1 17_556 1_455 97.82(4)
Li2 Li1 Al1 1_545 1_455 154.87(4)
Li2 Li1 Al1 1_445 1_455 63.086(10)
Li2 Li1 Al1 . 1_455 63.086(10)
Cu1 Li1 Al1 1_455 1_455 0.00(8)
Cu3 Li1 Cu1 16_556 1_445 145.65(5)
Cu3 Li1 Cu1 2 1_445 53.43(4)
Cu3 Li1 Cu1 18_556 1_445 97.82(4)
Cu3 Li1 Cu1 3 1_445 53.43(4)
Cu3 Li1 Cu1 . 1_445 95.38(5)
Cu3 Li1 Cu1 17_556 1_445 97.82(4)
Li2 Li1 Cu1 1_545 1_445 63.086(10)
Li2 Li1 Cu1 1_445 1_445 63.086(10)
Li2 Li1 Cu1 . 1_445 154.87(4)
Cu1 Li1 Cu1 1_455 1_445 103.26(5)
Al1 Li1 Cu1 1_455 1_445 103.26(5)
Cu3 Li2 Cu3 17_666 18_566 51.87(3)
Cu3 Li2 Cu3 17_666 3_565 150.750(16)
Cu3 Li2 Cu3 18_566 3_565 119.34(4)
Cu3 Li2 Cu3 17_666 . 150.750(16)
Cu3 Li2 Cu3 18_566 . 150.750(16)
Cu3 Li2 Cu3 3_565 . 51.87(3)
Cu3 Li2 Cu3 17_666 16_556 51.87(3)
Cu3 Li2 Cu3 18_566 16_556 51.87(3)
Cu3 Li2 Cu3 3_565 16_556 150.750(16)
Cu3 Li2 Cu3 . 16_556 119.34(4)
Cu3 Li2 Cu3 17_666 2_665 119.34(4)
Cu3 Li2 Cu3 18_566 2_665 150.750(16)
Cu3 Li2 Cu3 3_565 2_665 51.87(3)
Cu3 Li2 Cu3 . 2_665 51.87(3)
Cu3 Li2 Cu3 16_556 2_665 150.750(16)
Cu3 Li2 Li1 17_666 1_565 104.625(8)
Cu3 Li2 Li1 18_566 1_565 59.670(18)
Cu3 Li2 Li1 3_565 1_565 59.670(18)
Cu3 Li2 Li1 . 1_565 104.625(8)
Cu3 Li2 Li1 16_556 1_565 104.625(8)
Cu3 Li2 Li1 2_665 1_565 104.625(8)
Cu3 Li2 Li1 17_666 1_665 59.670(18)
Cu3 Li2 Li1 18_566 1_665 104.625(8)
Cu3 Li2 Li1 3_565 1_665 104.625(8)
Cu3 Li2 Li1 . 1_665 104.625(8)
Cu3 Li2 Li1 16_556 1_665 104.625(8)
Cu3 Li2 Li1 2_665 1_665 59.670(18)
Li1 Li2 Li1 1_565 1_665 120.0
Cu3 Li2 Li1 17_666 . 104.625(8)
Cu3 Li2 Li1 18_566 . 104.625(8)
Cu3 Li2 Li1 3_565 . 104.625(8)
Cu3 Li2 Li1 . . 59.670(18)
Cu3 Li2 Li1 16_556 . 59.670(18)
Cu3 Li2 Li1 2_665 . 104.625(8)
Li1 Li2 Li1 1_565 . 120.0
Li1 Li2 Li1 1_665 . 120.0
Cu3 Li2 Cu1 17_666 1_455 145.46(5)
Cu3 Li2 Cu1 18_566 1_455 97.93(4)
Cu3 Li2 Cu1 3_565 1_455 53.47(4)
Cu3 Li2 Cu1 . 1_455 53.47(4)
Cu3 Li2 Cu1 16_556 1_455 97.93(4)
Cu3 Li2 Cu1 2_665 1_455 95.20(5)
Li1 Li2 Cu1 1_565 1_455 63.086(10)
Li1 Li2 Cu1 1_665 1_455 154.87(4)
Li1 Li2 Cu1 . 1_455 63.086(10)
Cu3 Li2 Al1 17_666 1_455 145.46(5)
Cu3 Li2 Al1 18_566 1_455 97.93(4)
Cu3 Li2 Al1 3_565 1_455 53.47(4)
Cu3 Li2 Al1 . 1_455 53.47(4)
Cu3 Li2 Al1 16_556 1_455 97.93(4)
Cu3 Li2 Al1 2_665 1_455 95.20(5)
Li1 Li2 Al1 1_565 1_455 63.086(10)
Li1 Li2 Al1 1_665 1_455 154.87(4)
Li1 Li2 Al1 . 1_455 63.086(10)
Cu1 Li2 Al1 1_455 1_455 0.0
Cu3 Li2 Cu1 17_666 16_566 53.47(4)
Cu3 Li2 Cu1 18_566 16_566 53.47(4)
Cu3 Li2 Cu1 3_565 16_566 97.93(4)
Cu3 Li2 Cu1 . 16_566 145.46(5)
Cu3 Li2 Cu1 16_556 16_566 95.20(5)
Cu3 Li2 Cu1 2_665 16_566 97.93(4)
Li1 Li2 Cu1 1_565 16_566 63.086(10)
Li1 Li2 Cu1 1_665 16_566 63.086(10)
Li1 Li2 Cu1 . 16_566 154.87(4)
Cu1 Li2 Cu1 1_455 16_566 126.17(2)
Al1 Li2 Cu1 1_455 16_566 126.17(2)
Al1 Li3 Cu1 . . 0.0
Al1 Li3 Al2 . 1_655 99.6(3)
Cu1 Li3 Al2 . 1_655 99.6(3)
Al1 Li3 Cu2 . 1_655 99.6(3)
Cu1 Li3 Cu2 . 1_655 99.6(3)
Al2 Li3 Cu2 1_655 1_655 0.0
Al1 Li3 Cu2 . . 99.6(3)
Cu1 Li3 Cu2 . . 99.6(3)
Al2 Li3 Cu2 1_655 . 117.26(19)
Cu2 Li3 Cu2 1_655 . 117.26(19)
Al1 Li3 Al2 . . 99.6(3)
Cu1 Li3 Al2 . . 99.6(3)
Al2 Li3 Al2 1_655 . 117.26(19)
Cu2 Li3 Al2 1_655 . 117.26(19)
Cu2 Li3 Al2 . . 0.0
Al1 Li3 Al2 . 1_665 99.6(3)
Cu1 Li3 Al2 . 1_665 99.6(3)
Al2 Li3 Al2 1_655 1_665 117.26(19)
Cu2 Li3 Al2 1_655 1_665 117.26(19)
Cu2 Li3 Al2 . 1_665 117.26(19)
Al2 Li3 Al2 . 1_665 117.26(19)
Al1 Li3 Cu2 . 1_665 99.6(3)
Cu1 Li3 Cu2 . 1_665 99.6(3)
Al2 Li3 Cu2 1_655 1_665 117.26(19)
Cu2 Li3 Cu2 1_655 1_665 117.26(19)
Cu2 Li3 Cu2 . 1_665 117.26(19)
Al2 Li3 Cu2 . 1_665 117.26(19)
Al2 Li3 Cu2 1_665 1_665 0.0
Al1 Li3 Cu3 . 3_665 55.7(3)
Cu1 Li3 Cu3 . 3_665 55.7(3)
Al2 Li3 Cu3 1_655 3_665 95.32(15)
Cu2 Li3 Cu3 1_655 3_665 95.32(15)
Cu2 Li3 Cu3 . 3_665 143.2(4)
Al2 Li3 Cu3 . 3_665 143.2(4)
Al2 Li3 Cu3 1_665 3_665 52.43(8)
Cu2 Li3 Cu3 1_665 3_665 52.43(8)
Al1 Li3 Cu3 . 1_655 55.7(3)
Cu1 Li3 Cu3 . 1_655 55.7(3)
Al2 Li3 Cu3 1_655 1_655 52.43(8)
Cu2 Li3 Cu3 1_655 1_655 52.43(8)
Cu2 Li3 Cu3 . 1_655 143.2(4)
Al2 Li3 Cu3 . 1_655 143.2(4)
Al2 Li3 Cu3 1_665 1_655 95.32(15)
Cu2 Li3 Cu3 1_665 1_655 95.32(15)
Cu3 Li3 Cu3 3_665 1_655 48.58(17)
Al1 Li3 Cu3 . 2_655 55.7(3)
Cu1 Li3 Cu3 . 2_655 55.7(3)
Al2 Li3 Cu3 1_655 2_655 52.43(8)
Cu2 Li3 Cu3 1_655 2_655 52.43(8)
Cu2 Li3 Cu3 . 2_655 95.32(15)
Al2 Li3 Cu3 . 2_655 95.32(15)
Al2 Li3 Cu3 1_665 2_655 143.2(4)
Cu2 Li3 Cu3 1_665 2_655 143.2(4)
Cu3 Li3 Cu3 3_665 2_655 91.3(4)
Cu3 Li3 Cu3 1_655 2_655 48.97(18)
Al1 Li3 Cu3 . 3 55.7(3)
Cu1 Li3 Cu3 . 3 55.7(3)
Al2 Li3 Cu3 1_655 3 95.32(15)
Cu2 Li3 Cu3 1_655 3 95.32(15)
Cu2 Li3 Cu3 . 3 52.43(8)
Al2 Li3 Cu3 . 3 52.43(8)
Al2 Li3 Cu3 1_665 3 143.2(4)
Cu2 Li3 Cu3 1_665 3 143.2(4)
Cu3 Li3 Cu3 3_665 3 111.3(6)
Cu3 Li3 Cu3 1_655 3 91.3(4)
Cu3 Li3 Cu3 2_655 3 48.58(17)

loop_
_geom_bond_atom_site_label_1
_geom_bond_atom_site_label_2
_geom_bond_site_symmetry_2
_geom_bond_distance
_geom_bond_publ_flag
Cu1 Al1 16_556 2.674(5) ?
Cu1 Cu1 16_556 2.674(5) ?
Cu1 Cu3 3 2.6973(12) ?
Cu1 Cu3 2_655 2.6973(12) ?
Cu1 Cu3 1_655 2.6973(12) ?
Cu1 Cu3 3_665 2.6973(12) ?
Cu1 Cu3 . 2.6973(12) ?
Cu1 Cu3 2_665 2.6973(12) ?
Cu1 Li3 . 2.775(18) ?
Cu1 Li2 1_655 3.1473(12) ?
Cu1 Li2 1_545 3.1473(12) ?
Cu1 Li1 1_655 3.1473(12) ?
Al1 Al1 16_556 2.674(5) y
Al1 Cu1 16_556 2.674(5) ?
Al1 Cu3 3 2.6973(12) ?
Al1 Cu3 2_655 2.6973(12) ?
Al1 Cu3 1_655 2.6973(12) ?
Al1 Cu3 3_665 2.6973(12) ?
Al1 Cu3 . 2.6973(12) ?
Al1 Cu3 2_665 2.6973(12) ?
Al1 Li3 . 2.775(18) y
Al1 Li2 1_655 3.1473(12) ?
Al1 Li2 1_545 3.1473(12) ?
Al1 Li1 1_655 3.1473(12) ?
Cu2 Cu3 . 2.5980(8) ?
Cu2 Cu3 13 2.5980(8) ?
Cu2 Cu3 15 2.5980(8) ?
Cu2 Cu3 3 2.5980(8) ?
Cu2 Cu3 2 2.5980(8) ?
Cu2 Cu3 14 2.5980(8) ?
Cu2 Li3 13_655 2.890(3) ?
Cu2 Li3 1_455 2.890(3) ?
Cu2 Li3 13 2.890(3) ?
Cu2 Li3 . 2.890(3) ?
Cu2 Li3 13_665 2.890(3) ?
Cu2 Li3 1_445 2.890(3) ?
Al2 Cu3 . 2.5980(8) y
Al2 Cu3 13 2.5980(8) ?
Al2 Cu3 15 2.5980(8) ?
Al2 Cu3 3 2.5980(8) ?
Al2 Cu3 2 2.5980(8) ?
Al2 Cu3 14 2.5980(8) ?
Al2 Li3 13_655 2.890(3) ?
Al2 Li3 1_455 2.890(3) ?
Al2 Li3 13 2.890(3) ?
Al2 Li3 . 2.890(3) ?
Al2 Li3 13_665 2.890(3) ?
Al2 Li3 1_445 2.890(3) ?
Cu3 Cu3 2_665 2.4584(15) y
Cu3 Cu3 3_565 2.4584(15) ?
Cu3 Cu3 2 2.4767(15) ?
Cu3 Cu3 3 2.4767(15) ?
Cu3 Al1 1_455 2.6973(12) ?
Cu3 Cu1 1_455 2.6973(12) ?
Cu3 Li2 . 2.8107(9) y
Cu3 Li1 . 2.8160(9) y
Li1 Cu3 16_556 2.8160(9) ?
Li1 Cu3 2 2.8160(9) ?
Li1 Cu3 18_556 2.8160(9) ?
Li1 Cu3 3 2.8160(9) ?
Li1 Cu3 17_556 2.8160(9) ?
Li1 Li2 1_545 2.8493(6) ?
Li1 Li2 1_445 2.8493(6) ?
Li1 Li2 . 2.8493(6) ?
Li1 Cu1 1_455 3.1473(12) ?
Li1 Al1 1_455 3.1473(12) ?
Li1 Cu1 1_445 3.1473(12) ?
Li2 Cu3 17_666 2.8107(9) ?
Li2 Cu3 18_566 2.8107(9) ?
Li2 Cu3 3_565 2.8107(9) ?
Li2 Cu3 16_556 2.8107(9) ?
Li2 Cu3 2_665 2.8107(9) ?
Li2 Li1 1_565 2.8493(6) ?
Li2 Li1 1_665 2.8493(6) ?
Li2 Cu1 1_455 3.1473(12) ?
Li2 Al1 1_455 3.1473(12) ?
Li2 Cu1 16_566 3.1473(12) ?
Li3 Al2 1_655 2.890(3) ?
Li3 Cu2 1_655 2.890(3) ?
Li3 Al2 1_665 2.890(3) ?
Li3 Cu2 1_665 2.890(3) ?
Li3 Cu3 3_665 2.988(10) ?
Li3 Cu3 1_655 2.988(10) ?
Li3 Cu3 2_655 2.988(10) ?
Li3 Cu3 3 2.988(10) ?
